data_2001344
loop_
_publ_author_name
'Beddoes, R. L.'
'Gorman, A. A.'
'McNeeney, S. P.'

_publ_section_title
;
 Structure of 2,3-diphenyl-2-norbornene: comparison with data for a
 <i>cis</i>-stilbene
;
_journal_issue 10
_journal_name_full 'Acta Crystallographica Section C'
_journal_page_first 1811
_journal_page_last 1813
_journal_paper_doi 10.1107/S0108270193002914
_journal_volume 49
_journal_year 1993
_chemical_formula_sum 'C19 H18'
_chemical_formula_weight 246.35
_symmetry_cell_setting orthorhombic
_symmetry_space_group_name_Hall 'P 2ac 2ab'
_symmetry_space_group_name_H-M 'P 21 21 21'
_atom_type_scat_source 'Cromer & Waber (1974)'
_cell_angle_alpha 90.
_cell_angle_beta 90.
_cell_angle_gamma 90.
_cell_formula_units_Z 4
_cell_length_a 6.1030(10)
_cell_length_b 12.0400(10)
_cell_length_c 18.997(2)
_cell_measurement_reflns_used 72
_cell_measurement_temperature 294
_cell_measurement_theta_max 14.03
_cell_measurement_theta_min 12.25
_cell_volume 1395.9(3)
_diffrn_measurement_device 'Enraf-Nonius CAD-4'
_diffrn_measurement_method \w/2\q
_diffrn_radiation_type MoK\a
_diffrn_radiation_wavelength 0.71069
_diffrn_reflns_limit_h_max 8
_diffrn_reflns_limit_h_min 0
_diffrn_reflns_limit_k_max 16
_diffrn_reflns_limit_k_min 0
_diffrn_reflns_limit_l_max 26
_diffrn_reflns_limit_l_min 0
_diffrn_reflns_number 2383
_diffrn_reflns_theta_max 30
_diffrn_standards_decay_% -9.2
_diffrn_standards_interval_time 240
_diffrn_standards_number 2
_exptl_absorpt_coefficient_mu 0.076
_exptl_absorpt_correction_T_max 1.04
_exptl_absorpt_correction_T_min 0.80
_exptl_absorpt_correction_type empirical
_exptl_crystal_colour Colourless
_exptl_crystal_density_diffrn 1.172
_exptl_crystal_density_meas ?
_exptl_crystal_description 'Elongated tabular'
_exptl_crystal_size_max 0.33
_exptl_crystal_size_mid 0.17
_exptl_crystal_size_min 0.05
_refine_diff_density_max 0.15
_refine_diff_density_min -0.17
_refine_ls_extinction_method none
_refine_ls_goodness_of_fit_obs 0.83
_refine_ls_hydrogen_treatment noref
_refine_ls_number_parameters 172
_refine_ls_number_reflns 952
_refine_ls_R_factor_obs 0.050
_refine_ls_shift/esd_max <0.01
_refine_ls_structure_factor_coef F
_refine_ls_weighting_details 'w = 4F~o~^2^/\s^2^(F~o~^2^)'
_refine_ls_weighting_scheme calc
_refine_ls_wR_factor_obs 0.051
_reflns_number_observed 952
_reflns_number_total 2383
_reflns_observed_criterion I>3\s(I)
_cod_data_source_file ha1041.cif
_cod_data_source_block ha1041_structure_1_of_1
_cod_depositor_comments
;
The following automatic conversions were performed:

'_refine_ls_weighting_scheme' value '4F~o~^2^/\s^2^(F~o~^2^)' was
changed to 'calc'. New tag '_refine_ls_weighting_details' was
created. The value of the new tag was set to 'w =
4F~o~^2^/\s^2^(F~o~^2^)'.

Automatic conversion script
Id: cif_fix_values 3143 2015-03-26 13:38:13Z robertas 
;
_cod_original_cell_volume 1395.9
_cod_database_code 2001344

loop_
_atom_site_label
_atom_site_fract_x
_atom_site_fract_y
_atom_site_fract_z
C1 .5350(10) .3454(5) .1676(3)
C2 .4390(10) .4280(4) .1155(3)
C3 .3640(10) .5153(5) .1524(3)
C4 .4040(10) .4885(6) .2296(3)
C5 .6480(10) .5016(7) .2416(3)
C6 .7440(10) .4020(6) .1984(3)
C7 .3780(10) .3601(6) .2297(3)
C8 .4490(10) .4127(4) .0391(3)
C9 .2820(10) .4522(5) -.0041(3)
C10 .2840(10) .4365(5) -.0757(3)
C11 .4520(10) .3800(5) -.1065(3)
C12 .6170(10) .3545(5) .0066(3)
C13 .6180(10) .3394(5) -.0657(3)
C14 .3130(10) .6266(5) .1280(2)
C15 .1240(10) .6832(5) .1482(3)
C16 .0820(10) .7903(5) .1249(4)
C17 .2270(10) .8429(5) .0818(3)
C18 .4140(10) .7905(5) .0613(3)
C19 .4570(10) .6835(5) .0848(3)
H1 .5533 .2716 .1509
H4 .3126 .5271 .2619
H51 .6836 .4954 .2901
H52 .6995 .5708 .2241
H61 .8376 .4274 .1618
H62 .8226 .3523 .2279
H71 .4289 .3261 .2718
H72 .2335 .3358 .2200
H9 .1626 .4910 .0167
H10 .1678 .4651 -.1037
H11 .4533 .3689 -.1560
H12 .7318 .3245 .0343
H13 .7365 .3006 -.0871
H15 .0221 .6477 .1785
H16 -.0483 .8270 .1390
H17 .1976 .9162 .0662
H18 .5154 .8269 .0311
H19 .5886 .6482 .0707

loop_
_geom_angle_atom_site_label_1
_geom_angle_atom_site_label_2
_geom_angle_atom_site_label_3
_geom_angle
_geom_angle_publ_flag
C2 C1 C6 105.8(5) yes
C2 C1 C7 100.8(5) yes
C6 C1 C7 99.9(5) yes
C1 C2 C3 107.6(4) yes
C1 C2 C8 123.2(5) yes
C3 C2 C8 129.0(5) yes
C2 C3 C4 106.5(5) yes
C2 C3 C14 128.9(4) yes
C4 C3 C14 122.5(5) yes
C3 C4 C5 106.1(6) yes
C3 C4 C7 101.4(5) yes
C5 C4 C7 101.6(6) yes
C4 C5 C6 102.0(6) yes
C1 C6 C5 103.1(5) yes
C1 C7 C4 93.0(5) yes
C2 C8 C9 120.6(5) yes
C2 C8 C12 122.4(5) yes
C9 C8 C12 116.9(5) yes
C8 C9 C10 121.9(6) yes
C9 C10 C11 120.0(6) yes
C10 C11 C13 119.6(5) yes
C8 C12 C13 120.9(6) yes
C11 C13 C12 120.6(6) yes
C3 C14 C15 122.7(6) yes
C3 C14 C19 120.8(5) yes
C15 C14 C19 116.4(5) yes
C14 C15 C16 121.3(7) yes
C15 C16 C17 120.3(7) yes
C16 C17 C18 120.1(6) yes
C17 C18 C19 119.6(7) yes
C14 C19 C18 122.3(6) yes

loop_
_geom_bond_atom_site_label_1
_geom_bond_atom_site_label_2
_geom_bond_distance
_geom_bond_publ_flag
C1 C2 1.521(7) yes
C1 C6 1.559(9) yes
C1 C7 1.529(8) yes
C2 C3 1.344(7) yes
C2 C8 1.465(7) yes
C3 C4 1.521(7) yes
C3 C14 1.451(7) yes
C4 C5 1.520(9) yes
C4 C7 1.554(9) yes
C5 C6 1.570(10) yes
C8 C9 1.395(7) yes
C8 C12 1.382(8) yes
C9 C10 1.373(8) yes
C10 C11 1.364(8) yes
C11 C13 1.369(9) yes
C12 C13 1.386(8) yes
C14 C15 1.395(9) yes
C14 C19 1.381(8) yes
C15 C16 1.388(9) yes
C16 C17 1.360(9) yes
C17 C18 1.363(9) yes
C18 C19 1.388(8) yes
